data_4322105
loop_
_publ_author_name
'Guy N. Richardson'
'Udo Brand'
'Heinrich Vahrenkamp'

_publ_section_title
;
 Linear and Bent M(\m-CN)Pt(\m-CN)M Chains: Probes for Remote Metal-Metal
 Interactions
;
_journal_name_full 'Inorganic Chemistry'
_journal_page_first 3070
_journal_page_last 3079
_journal_paper_doi 10.1021/ic981384l
_journal_volume 38
_journal_year 1999
_chemical_formula_sum 'C42.78 H39 Cl0.22 F6 Fe N3.78 P2 Pt Sb'
_chemical_formula_weight 1162.50
_chemical_name_systematic
; 
 ? 
;
_space_group_IT_number 2
_symmetry_cell_setting triclinic
_symmetry_space_group_name_Hall '-P 1'
_symmetry_space_group_name_H-M 'P -1'
_atom_sites_solution_hydrogens geom
_atom_sites_solution_primary direct
_atom_sites_solution_secondary difmap
_audit_creation_method SHELXL-97
_cell_angle_alpha 80.89(3)
_cell_angle_beta 88.36(3)
_cell_angle_gamma 79.76(3)
_cell_formula_units_Z 2
_cell_length_a 12.074(2)
_cell_length_b 12.220(2)
_cell_length_c 15.434(3)
_cell_measurement_temperature 293(2)
_cell_volume 2212.7(7)
_computing_publication_material 'SHELXL-97 (Sheldrick, 1997)'
_computing_structure_refinement 'SHELXL-97 (Sheldrick, 1997)'
_computing_structure_solution 'SHELXS-97 (Sheldrick, 1990)'
_diffrn_ambient_temperature 293(2)
_diffrn_measured_fraction_theta_full 0.997
_diffrn_measured_fraction_theta_max 0.997
_diffrn_measurement_device_type NONIUS-TURBO-CAD4
_diffrn_measurement_method Omega-2Theta
_diffrn_radiation_monochromator graphite
_diffrn_radiation_source 'fine-focus sealed tube'
_diffrn_radiation_type MoK\a
_diffrn_radiation_wavelength 0.71073
_diffrn_reflns_av_R_equivalents 0.0230
_diffrn_reflns_av_sigmaI/netI 0.0390
_diffrn_reflns_limit_h_max 14
_diffrn_reflns_limit_h_min 0
_diffrn_reflns_limit_k_max 15
_diffrn_reflns_limit_k_min -14
_diffrn_reflns_limit_l_max 18
_diffrn_reflns_limit_l_min -18
_diffrn_reflns_number 9043
_diffrn_reflns_theta_full 25.96
_diffrn_reflns_theta_max 25.96
_diffrn_reflns_theta_min 2.63
_diffrn_standards_interval_count 'OCR every 200 refl.'
_diffrn_standards_interval_time 'ICR every 7200s'
_exptl_absorpt_coefficient_mu 4.228
_exptl_absorpt_correction_T_max 0.846
_exptl_absorpt_correction_T_min 0.637
_exptl_absorpt_correction_type empirical
_exptl_crystal_colour yellow
_exptl_crystal_density_diffrn 1.745
_exptl_crystal_density_meas ?
_exptl_crystal_density_method 'not measured'
_exptl_crystal_description plate
_exptl_crystal_F_000 1130
_exptl_crystal_size_max 0.3
_exptl_crystal_size_mid 0.3
_exptl_crystal_size_min 0.1
_refine_diff_density_max 2.795
_refine_diff_density_min -3.300
_refine_diff_density_rms 0.195
_refine_ls_extinction_method none
_refine_ls_goodness_of_fit_ref 1.078
_refine_ls_hydrogen_treatment Riding-Model
_refine_ls_matrix_type full
_refine_ls_number_parameters 533
_refine_ls_number_reflns 8614
_refine_ls_number_restraints 0
_refine_ls_restrained_S_all 1.078
_refine_ls_R_factor_all 0.0876
_refine_ls_R_factor_gt 0.0569
_refine_ls_shift/su_max 0.282
_refine_ls_shift/su_mean 0.008
_refine_ls_structure_factor_coef Fsqd
_refine_ls_weighting_details 'w=1/[\s^2^(Fo^2^)+(0.1071P)^2^+3.0043P] where P=(Fo^2^+2Fc^2^)/3'
_refine_ls_weighting_scheme calc
_refine_ls_wR_factor_gt 0.1430
_refine_ls_wR_factor_ref 0.1624
_reflns_number_gt 6728
_reflns_number_total 8614
_reflns_threshold_expression >2sigma(I)
_cod_data_source_file ic981384l_1.cif
_cod_data_source_block g11
_cod_depositor_comments
;
The following automatic conversions were performed:

'_exptl_crystal_density_meas' value 'not measured' was changed to '?'
- the value is perceived as not measured.

Automatic conversion script
Id: cif_fix_values 3008 2015-01-20 13:52:24Z robertas 

The following automatic conversions were performed:

'_refine_ls_weighting_scheme' value 'calc
w=1/[\s^2^(Fo^2^)+(0.1071P)^2^+3.0043P] where P=(Fo^2^+2Fc^2^)/3' was
changed to 'calc'. New tag '_refine_ls_weighting_details' was
created. The value of the new tag was set to
'w=1/[\s^2^(Fo^2^)+(0.1071P)^2^+3.0043P] where P=(Fo^2^+2Fc^2^)/3'.

Automatic conversion script
Id: cif_fix_values 3143 2015-03-26 13:38:13Z robertas 
;
_cod_database_code 4322105

loop_
_symmetry_equiv_pos_as_xyz
'x, y, z'
'-x, -y, -z'

loop_
_atom_site_label
_atom_site_type_symbol
_atom_site_fract_x
_atom_site_fract_y
_atom_site_fract_z
_atom_site_U_iso_or_equiv
_atom_site_adp_type
_atom_site_occupancy
_atom_site_calc_flag
_atom_site_refinement_flags
_atom_site_disorder_assembly
_atom_site_disorder_group
Pt1 Pt 0.18558(3) 0.18510(3) 0.41685(2) 0.04245(13) Uani 1 d . . .
Fe1 Fe 0.30228(9) 0.32098(9) 0.11562(8) 0.0416(3) Uani 1 d . . .
P1 P 0.44208(18) 0.18329(18) 0.10227(15) 0.0442(5) Uani 1 d . . .
P2 P 0.19031(17) 0.21109(17) 0.08490(14) 0.0413(4) Uani 1 d . . .
N2 N 0.2456(6) 0.0177(6) 0.4196(5) 0.0507(17) Uani 1 d . . .
N3 N 0.1311(6) 0.3523(6) 0.4093(5) 0.0516(17) Uani 1 d . . .
C13 C 0.0577(7) 0.2163(8) 0.1464(5) 0.0477(19) Uani 1 d . . .
C7 C 0.5231(7) 0.1191(8) 0.2008(6) 0.055(2) Uani 1 d . . .
C1 C 0.5521(8) 0.2062(7) 0.0211(6) 0.053(2) Uani 1 d . . .
C18 C 0.0363(9) 0.1290(9) 0.2109(7) 0.067(3) Uani 1 d . . .
H18 H 0.0889 0.0630 0.2225 0.080 Uiso 1 d R . .
C38 C 0.3514(10) -0.0175(9) 0.3988(8) 0.076(3) Uani 1 d . . .
H38 H 0.3990 0.0346 0.3840 0.091 Uiso 1 d R . .
C12 C 0.5360(8) 0.1867(10) 0.2639(6) 0.062(2) Uani 1 d . . .
H12 H 0.5020 0.2621 0.2564 0.074 Uiso 1 d R . .
C2 C 0.6628(9) 0.2034(10) 0.0445(8) 0.073(3) Uani 1 d . . .
H2 H 0.6828 0.1892 0.1035 0.087 Uiso 1 d R . .
C5 C 0.6097(11) 0.2494(9) -0.1292(8) 0.074(3) Uani 1 d . . .
H5 H 0.5904 0.2650 -0.1883 0.089 Uiso 1 d R . .
C8 C 0.5770(10) 0.0088(10) 0.2135(8) 0.078(3) Uani 1 d . . .
H8 H 0.5715 -0.0360 0.1710 0.093 Uiso 1 d R . .
C6 C 0.5269(9) 0.2309(8) -0.0670(7) 0.064(3) Uani 1 d . . .
H6 H 0.4532 0.2354 -0.0853 0.077 Uiso 1 d R . .
C14 C -0.0225(9) 0.3122(10) 0.1312(8) 0.073(3) Uani 1 d . . .
H14 H -0.0100 0.3706 0.0877 0.087 Uiso 1 d R . .
C42 C 0.1786(10) -0.0572(9) 0.4418(9) 0.079(3) Uani 1 d . . .
H42 H 0.1032 -0.0329 0.4541 0.095 Uiso 1 d R . .
C16 C -0.1413(10) 0.2382(14) 0.2406(9) 0.090(4) Uani 1 d . . .
H16 H -0.2086 0.2447 0.2717 0.108 Uiso 1 d R . .
C4 C 0.7184(11) 0.2450(9) -0.1055(9) 0.076(3) Uani 1 d . . .
H4 H 0.7736 0.2575 -0.1474 0.091 Uiso 1 d R . .
C10 C 0.6538(11) 0.0307(14) 0.3493(9) 0.097(5) Uani 1 d . . .
H10 H 0.6996 0.0017 0.3979 0.117 Uiso 1 d R . .
C35 C 0.0704(16) 0.5818(11) 0.3863(12) 0.112(5) Uani 1 d . . .
H35 H 0.0487 0.6595 0.3804 0.135 Uiso 1 d R . .
C11 C 0.6003(9) 0.1391(13) 0.3382(8) 0.081(3) Uani 1 d . . .
H11 H 0.6071 0.1828 0.3813 0.097 Uiso 1 d R . .
C3 C 0.7433(10) 0.2220(11) -0.0185(10) 0.086(4) Uani 1 d . . .
H3 H 0.8170 0.2186 -0.0010 0.103 Uiso 1 d R . .
C17 C -0.0623(11) 0.1411(13) 0.2572(8) 0.085(4) Uani 1 d . . .
H17 H -0.0762 0.0830 0.3006 0.102 Uiso 1 d R . .
C33 C 0.2007(14) 0.4153(10) 0.4330(16) 0.143(9) Uani 1 d . . .
H33 H 0.2698 0.3819 0.4587 0.171 Uiso 1 d R . .
C9 C 0.6397(12) -0.0363(14) 0.2884(10) 0.101(5) Uani 1 d . . .
H9 H 0.6724 -0.1121 0.2975 0.121 Uiso 1 d R . .
C39 C 0.3925(12) -0.1297(10) 0.3989(10) 0.101(5) Uani 1 d . . .
H39 H 0.4660 -0.1522 0.3807 0.121 Uiso 1 d R . .
C40 C 0.3276(13) -0.2077(10) 0.4252(13) 0.110(6) Uani 1 d . . .
H40 H 0.3559 -0.2842 0.4284 0.132 Uiso 1 d R . .
C41 C 0.2202(13) -0.1710(11) 0.4466(13) 0.109(5) Uani 1 d . . .
H41 H 0.1731 -0.2228 0.4650 0.131 Uiso 1 d R . .
C15 C -0.1212(10) 0.3239(13) 0.1787(10) 0.090(4) Uani 1 d . . .
H15 H -0.1734 0.3904 0.1685 0.108 Uiso 1 d R . .
C34 C 0.1693(18) 0.5307(12) 0.4190(17) 0.162(10) Uani 1 d . . .
H34 H 0.2196 0.5743 0.4336 0.195 Uiso 1 d R . .
C37 C 0.0368(12) 0.4015(10) 0.3762(11) 0.103(5) Uani 1 d . . .
H37 H -0.0131 0.3579 0.3609 0.123 Uiso 1 d R . .
C36 C 0.0051(13) 0.5181(12) 0.3617(14) 0.125(7) Uani 1 d . . .
H36 H -0.0633 0.5508 0.3348 0.150 Uiso 1 d R . .
Sb1 Sb 0.39412(7) 0.47026(7) -0.33946(6) 0.0799(3) Uani 1 d . . .
C31 C 0.2682(7) 0.0667(7) 0.1120(6) 0.0480(19) Uani 1 d . . .
H31A H 0.2750 0.0449 0.1751 0.058 Uiso 1 d R . .
H31B H 0.2293 0.0145 0.0889 0.058 Uiso 1 d R . .
C30 C 0.3841(8) 0.0656(7) 0.0701(7) 0.056(2) Uani 1 d . . .
H30A H 0.3781 0.0747 0.0068 0.068 Uiso 1 d R . .
H30B H 0.4331 -0.0054 0.0903 0.068 Uiso 1 d R . .
C25 C 0.3281(10) 0.4689(7) 0.1567(8) 0.070(3) Uani 1 d . . .
H25 H 0.3501 0.4742 0.2129 0.084 Uiso 1 d R . .
C28 C 0.3344(10) 0.4453(8) 0.0131(8) 0.071(3) Uani 1 d . . .
H28 H 0.3611 0.4325 -0.0421 0.085 Uiso 1 d R . .
C26 C 0.2155(10) 0.4823(8) 0.1273(8) 0.069(3) Uani 1 d . . .
H26 H 0.1503 0.4977 0.1600 0.082 Uiso 1 d R . .
C27 C 0.2223(9) 0.4675(8) 0.0383(8) 0.069(3) Uani 1 d . . .
H27 H 0.1610 0.4719 0.0019 0.083 Uiso 1 d R . .
C29 C 0.4003(9) 0.4461(8) 0.0868(8) 0.067(3) Uani 1 d . . .
H29 H 0.4785 0.4336 0.0886 0.081 Uiso 1 d R . .
N1 N 0.2552(7) 0.2216(6) 0.3005(5) 0.0516(17) Uani 1 d . . .
C32 C 0.2777(7) 0.2593(6) 0.2304(5) 0.0421(17) Uani 1 d . . .
C19 C 0.1427(7) 0.2088(8) -0.0264(5) 0.0492(19) Uani 1 d . . .
C24 C 0.0660(10) 0.1422(10) -0.0405(7) 0.071(3) Uani 1 d . . .
H24 H 0.0317 0.1048 0.0071 0.085 Uiso 1 d R . .
C20 C 0.1863(9) 0.2655(10) -0.0995(6) 0.065(3) Uani 1 d . . .
H20 H 0.2372 0.3121 -0.0919 0.078 Uiso 1 d R . .
F1 F 0.5473(10) 0.4324(16) -0.3288(8) 0.210(7) Uani 1 d . . .
F2 F 0.3838(12) 0.5045(19) -0.2311(8) 0.252(10) Uani 1 d . . .
F3 F 0.4092(11) 0.443(2) -0.4531(11) 0.271(11) Uani 1 d . . .
F4 F 0.2471(11) 0.488(2) -0.3422(11) 0.302(13) Uani 1 d . . .
F5 F 0.393(2) 0.3321(15) -0.295(2) 0.375(19) Uani 1 d . . .
C23 C 0.0399(12) 0.1306(12) -0.1228(8) 0.089(4) Uani 1 d . . .
H23 H -0.0107 0.0838 -0.1304 0.107 Uiso 1 d R . .
C21 C 0.1584(11) 0.2566(12) -0.1832(7) 0.084(3) Uani 1 d . . .
H21 H 0.1876 0.2979 -0.2316 0.101 Uiso 1 d R . .
C22 C 0.0849(13) 0.1843(14) -0.1937(8) 0.093(4) Uani 1 d . . .
H22 H 0.0673 0.1730 -0.2495 0.111 Uiso 1 d R . .
F6 F 0.390(4) 0.6016(16) -0.3864(19) 0.47(3) Uani 1 d . . .
C43 C 0.0995(10) 0.1541(9) 0.5365(8) 0.031(3) Uani 0.82(3) d P . .
N4 N 0.0675(18) 0.1426(11) 0.5795(12) 0.075(5) Uani 0.82(3) d P . .
Cl1 Cl 0.141(5) 0.162(3) 0.523(7) 0.29(6) Uani 0.18(3) d P . .

loop_
_atom_site_aniso_label
_atom_site_aniso_U_11
_atom_site_aniso_U_22
_atom_site_aniso_U_33
_atom_site_aniso_U_23
_atom_site_aniso_U_13
_atom_site_aniso_U_12
Pt1 0.04317(19) 0.03861(19) 0.0459(2) -0.01370(12) -0.00196(12) -0.00137(12)
Fe1 0.0405(6) 0.0306(5) 0.0543(6) -0.0068(5) 0.0005(5) -0.0079(4)
P1 0.0391(10) 0.0396(10) 0.0540(12) -0.0095(9) 0.0007(9) -0.0051(8)
P2 0.0389(10) 0.0400(10) 0.0459(11) -0.0057(8) 0.0006(8) -0.0110(8)
N2 0.039(4) 0.048(4) 0.066(4) -0.015(3) -0.006(3) -0.002(3)
N3 0.047(4) 0.045(4) 0.061(4) -0.012(3) -0.022(3) 0.002(3)
C13 0.039(4) 0.064(5) 0.046(4) -0.014(4) -0.001(3) -0.021(4)
C7 0.038(4) 0.063(6) 0.058(5) -0.003(4) -0.004(4) 0.002(4)
C1 0.058(5) 0.042(4) 0.061(5) -0.012(4) 0.010(4) -0.013(4)
C18 0.069(6) 0.064(6) 0.073(6) -0.013(5) 0.023(5) -0.030(5)
C38 0.070(7) 0.060(6) 0.086(8) -0.004(5) 0.016(6) 0.011(5)
C12 0.049(5) 0.077(7) 0.060(5) -0.005(5) -0.006(4) -0.015(5)
C2 0.052(6) 0.092(8) 0.081(7) -0.027(6) 0.005(5) -0.020(5)
C5 0.099(9) 0.049(5) 0.067(6) -0.001(5) 0.022(6) -0.007(5)
C8 0.075(7) 0.069(7) 0.075(7) 0.000(6) 0.000(6) 0.016(6)
C6 0.071(6) 0.048(5) 0.071(6) -0.006(5) 0.011(5) -0.006(5)
C14 0.064(6) 0.074(7) 0.071(7) 0.004(5) 0.009(5) -0.001(5)
C42 0.063(6) 0.059(6) 0.123(10) -0.026(6) 0.020(6) -0.020(5)
C16 0.060(7) 0.131(12) 0.085(8) -0.024(8) 0.026(6) -0.032(8)
C4 0.083(8) 0.056(6) 0.090(9) -0.016(6) 0.038(7) -0.017(5)
C10 0.070(8) 0.127(12) 0.073(8) 0.018(8) -0.011(6) 0.012(8)
C35 0.130(13) 0.045(6) 0.157(15) -0.034(8) -0.012(11) 0.017(8)
C11 0.053(6) 0.116(11) 0.073(7) -0.015(7) -0.010(5) -0.010(6)
C3 0.057(6) 0.082(8) 0.127(12) -0.036(8) 0.025(7) -0.024(6)
C17 0.076(8) 0.114(11) 0.073(7) -0.011(7) 0.016(6) -0.042(8)
C33 0.099(11) 0.046(7) 0.29(3) -0.061(10) -0.079(14) 0.002(7)
C9 0.079(9) 0.107(11) 0.095(10) 0.003(9) -0.002(7) 0.026(8)
C39 0.085(9) 0.060(7) 0.142(13) -0.010(7) 0.048(9) 0.014(6)
C40 0.102(10) 0.040(6) 0.190(17) -0.034(8) 0.034(11) -0.009(6)
C41 0.100(10) 0.054(7) 0.182(16) -0.038(9) 0.029(10) -0.023(7)
C15 0.050(6) 0.102(10) 0.116(11) -0.023(8) 0.018(6) -0.006(6)
C34 0.154(16) 0.048(7) 0.29(3) -0.057(12) -0.108(18) 0.000(9)
C37 0.078(8) 0.056(7) 0.170(15) -0.009(8) -0.043(9) 0.001(6)
C36 0.080(9) 0.065(8) 0.22(2) -0.004(10) -0.033(11) 0.016(7)
Sb1 0.0688(5) 0.0801(5) 0.0936(6) -0.0278(4) -0.0028(4) -0.0074(4)
C31 0.059(5) 0.036(4) 0.053(5) -0.007(3) 0.005(4) -0.017(4)
C30 0.055(5) 0.037(4) 0.079(6) -0.020(4) 0.008(4) -0.004(4)
C25 0.098(8) 0.032(4) 0.088(7) -0.016(5) -0.005(6) -0.026(5)
C28 0.078(7) 0.038(5) 0.090(8) 0.011(5) 0.008(6) -0.013(5)
C26 0.069(7) 0.034(4) 0.100(8) -0.009(5) 0.007(6) -0.002(4)
C27 0.067(6) 0.035(5) 0.096(8) 0.012(5) -0.023(6) 0.000(4)
C29 0.066(6) 0.040(5) 0.101(8) -0.010(5) 0.001(6) -0.025(4)
N1 0.056(4) 0.041(4) 0.058(5) -0.012(3) 0.004(3) -0.005(3)
C32 0.042(4) 0.035(4) 0.050(5) -0.013(3) -0.005(3) -0.001(3)
C19 0.050(5) 0.055(5) 0.043(4) -0.011(4) 0.002(4) -0.010(4)
C24 0.075(7) 0.094(8) 0.056(6) -0.021(5) 0.003(5) -0.039(6)
C20 0.061(6) 0.080(7) 0.052(5) 0.001(5) -0.005(4) -0.021(5)
F1 0.115(9) 0.37(2) 0.134(9) -0.069(12) -0.008(7) 0.029(11)
F2 0.161(12) 0.45(3) 0.125(9) -0.141(13) -0.007(8) 0.096(14)
F3 0.112(9) 0.56(4) 0.184(14) -0.151(18) 0.001(9) -0.077(15)
F4 0.083(8) 0.62(4) 0.204(15) -0.06(2) -0.032(9) -0.054(15)
F5 0.38(3) 0.131(12) 0.63(5) -0.06(2) 0.20(3) -0.126(17)
C23 0.108(10) 0.112(10) 0.065(7) -0.021(7) -0.004(7) -0.060(9)
C21 0.089(9) 0.105(10) 0.055(6) -0.002(6) 0.006(6) -0.021(7)
C22 0.098(10) 0.124(12) 0.063(7) -0.028(7) -0.019(6) -0.023(9)
F6 0.90(8) 0.124(14) 0.34(3) 0.048(18) 0.12(4) -0.05(3)
C43 0.020(6) 0.028(5) 0.040(6) -0.005(4) 0.012(4) 0.003(4)
N4 0.080(12) 0.044(6) 0.104(11) -0.017(7) -0.041(9) -0.008(7)
Cl1 0.13(4) 0.10(2) 0.64(14) -0.01(5) -0.29(7) 0.00(2)

loop_
_atom_type_symbol
_atom_type_description
_atom_type_scat_dispersion_real
_atom_type_scat_dispersion_imag
_atom_type_scat_source
C C 0.0033 0.0016 'International Tables Vol C Tables 4.2.6.8 and 6.1.1.4'
H H 0.0000 0.0000 'International Tables Vol C Tables 4.2.6.8 and 6.1.1.4'
N N 0.0061 0.0033 'International Tables Vol C Tables 4.2.6.8 and 6.1.1.4'
F F 0.0171 0.0103 'International Tables Vol C Tables 4.2.6.8 and 6.1.1.4'
P P 0.1023 0.0942 'International Tables Vol C Tables 4.2.6.8 and 6.1.1.4'
Fe Fe 0.3463 0.8444 'International Tables Vol C Tables 4.2.6.8 and 6.1.1.4'
Sb Sb -0.5866 1.5461 'International Tables Vol C Tables 4.2.6.8 and 6.1.1.4'
Pt Pt -1.7033 8.3905 'International Tables Vol C Tables 4.2.6.8 and 6.1.1.4'
Cl Cl 0.1484 0.1585 'International Tables Vol C Tables 4.2.6.8 and 6.1.1.4'

loop_
_geom_angle_atom_site_label_1
_geom_angle_atom_site_label_2
_geom_angle_atom_site_label_3
_geom_angle
_geom_angle_site_symmetry_1
_geom_angle_site_symmetry_3
_geom_angle_publ_flag
Cl1 Pt1 N1 171.6(10) . . y
Cl1 Pt1 N3 91.2(12) . . y
N1 Pt1 N3 86.2(3) . . y
Cl1 Pt1 N2 91.3(12) . . y
N1 Pt1 N2 91.2(3) . . y
N3 Pt1 N2 177.3(3) . . y
Cl1 Pt1 C43 11.5(8) . . y
N1 Pt1 C43 175.5(4) . . y
N3 Pt1 C43 90.9(4) . . y
N2 Pt1 C43 91.8(4) . . y
C32 Fe1 C29 121.0(4) . . y
C32 Fe1 C27 131.2(4) . . y
C29 Fe1 C27 65.5(4) . . y
C32 Fe1 C25 90.4(4) . . y
C29 Fe1 C25 39.2(4) . . y
C27 Fe1 C25 65.8(5) . . y
C32 Fe1 C28 156.5(4) . . y
C29 Fe1 C28 39.4(5) . . y
C27 Fe1 C28 38.9(4) . . y
C25 Fe1 C28 66.1(5) . . y
C32 Fe1 C26 95.1(4) . . y
C29 Fe1 C26 66.4(4) . . y
C27 Fe1 C26 39.5(5) . . y
C25 Fe1 C26 39.7(4) . . y
C28 Fe1 C26 66.4(5) . . y
C32 Fe1 P2 83.7(3) . . y
C29 Fe1 P2 155.1(3) . . y
C27 Fe1 P2 97.0(3) . . y
C25 Fe1 P2 150.8(4) . . y
C28 Fe1 P2 116.0(4) . . y
C26 Fe1 P2 112.1(3) . . y
C32 Fe1 P1 91.3(2) . . y
C29 Fe1 P1 94.3(3) . . y
C27 Fe1 P1 137.5(4) . . y
C25 Fe1 P1 121.6(4) . . y
C28 Fe1 P1 101.9(3) . . y
C26 Fe1 P1 160.1(3) . . y
P2 Fe1 P1 87.22(9) . . y
C7 P1 C1 102.4(4) . . y
C7 P1 C30 103.6(5) . . y
C1 P1 C30 104.0(4) . . y
C7 P1 Fe1 117.1(3) . . y
C1 P1 Fe1 119.5(3) . . y
C30 P1 Fe1 108.4(3) . . y
C19 P2 C13 101.5(4) . . y
C19 P2 C31 100.4(4) . . y
C13 P2 C31 106.6(4) . . y
C19 P2 Fe1 123.7(3) . . y
C13 P2 Fe1 116.4(3) . . y
C31 P2 Fe1 106.2(3) . . y
C38 N2 C42 119.2(9) . . y
C38 N2 Pt1 120.5(7) . . y
C42 N2 Pt1 120.3(7) . . y
C37 N3 C33 118.2(10) . . y
C37 N3 Pt1 122.9(8) . . y
C33 N3 Pt1 118.6(7) . . y
C14 C13 C18 118.2(9) . . y
C14 C13 P2 118.9(7) . . y
C18 C13 P2 122.9(7) . . y
C8 C7 C12 118.7(9) . . y
C8 C7 P1 122.7(9) . . y
C12 C7 P1 118.5(7) . . y
C6 C1 C2 116.9(9) . . y
C6 C1 P1 120.6(8) . . y
C2 C1 P1 122.4(8) . . y
C17 C18 C13 119.7(11) . . y
N2 C38 C39 121.2(12) . . y
C11 C12 C7 118.9(11) . . y
C3 C2 C1 120.8(12) . . y
C4 C5 C6 121.6(12) . . y
C7 C8 C9 121.0(13) . . y
C1 C6 C5 121.0(11) . . y
C13 C14 C15 121.7(11) . . y
N2 C42 C41 120.4(11) . . y
C15 C16 C17 120.1(11) . . y
C3 C4 C5 117.6(10) . . y
C11 C10 C9 119.6(12) . . y
C36 C35 C34 116.7(12) . . y
C10 C11 C12 121.7(13) . . y
C4 C3 C2 122.1(12) . . y
C18 C17 C16 120.9(12) . . y
N3 C33 C34 119.1(13) . . y
C10 C9 C8 120.0(14) . . y
C40 C39 C38 120.7(12) . . y
C41 C40 C39 117.5(11) . . y
C40 C41 C42 120.9(12) . . y
C16 C15 C14 119.5(13) . . y
C35 C34 C33 122.6(15) . . y
N3 C37 C36 122.7(13) . . y
C35 C36 C37 120.4(14) . . y
F6 Sb1 F5 176.4(19) . . y
F6 Sb1 F4 90.7(18) . . y
F5 Sb1 F4 86.9(12) . . y
F6 Sb1 F2 93.8(13) . . y
F5 Sb1 F2 88.8(13) . . y
F4 Sb1 F2 88.6(8) . . y
F6 Sb1 F1 97.1(17) . . y
F5 Sb1 F1 85.3(11) . . y
F4 Sb1 F1 172.1(11) . . y
F2 Sb1 F1 90.4(6) . . y
F6 Sb1 F3 82.8(13) . . y
F5 Sb1 F3 94.7(13) . . y
F4 Sb1 F3 93.2(7) . . y
F2 Sb1 F3 176.2(10) . . y
F1 Sb1 F3 88.2(6) . . y
C30 C31 P2 106.8(6) . . y
C31 C30 P1 107.7(6) . . y
C29 C25 C26 108.4(10) . . y
C29 C25 Fe1 70.3(5) . . y
C26 C25 Fe1 70.5(5) . . y
C27 C28 C29 107.4(11) . . y
C27 C28 Fe1 70.2(6) . . y
C29 C28 Fe1 69.9(6) . . y
C27 C26 C25 106.1(10) . . y
C27 C26 Fe1 69.8(5) . . y
C25 C26 Fe1 69.7(5) . . y
C28 C27 C26 109.7(10) . . y
C28 C27 Fe1 70.9(5) . . y
C26 C27 Fe1 70.7(6) . . y
C25 C29 C28 108.4(10) . . y
C25 C29 Fe1 70.4(5) . . y
C28 C29 Fe1 70.6(6) . . y
C32 N1 Pt1 166.7(7) . . y
N1 C32 Fe1 175.6(8) . . y
C20 C19 C24 116.6(9) . . y
C20 C19 P2 122.5(7) . . y
C24 C19 P2 120.7(7) . . y
C23 C24 C19 120.9(10) . . y
C21 C20 C19 123.0(11) . . y
C22 C23 C24 122.0(12) . . y
C20 C21 C22 118.0(11) . . y
C23 C22 C21 119.5(11) . . y
N4 C43 Pt1 179.0(18) . . y
C43 N4 Cl1 16(3) . . y
N4 Cl1 Pt1 152(3) . . y

loop_
_geom_bond_atom_site_label_1
_geom_bond_atom_site_label_2
_geom_bond_distance
_geom_bond_site_symmetry_2
_geom_bond_publ_flag
Pt1 Cl1 1.71(12) . y
Pt1 N1 1.981(8) . y
Pt1 N3 2.018(7) . y
Pt1 N2 2.040(7) . y
Pt1 C43 2.108(10) . y
Fe1 C32 1.849(9) . y
Fe1 C29 2.082(9) . y
Fe1 C27 2.083(9) . y
Fe1 C25 2.083(9) . y
Fe1 C28 2.091(10) . y
Fe1 C26 2.094(9) . y
Fe1 P2 2.177(2) . y
Fe1 P1 2.192(2) . y
P1 C7 1.823(9) . y
P1 C1 1.827(9) . y
P1 C30 1.846(9) . y
P2 C19 1.833(9) . y
P2 C13 1.834(8) . y
P2 C31 1.836(9) . y
N2 C38 1.321(13) . y
N2 C42 1.325(13) . y
N3 C37 1.269(14) . y
N3 C33 1.331(15) . y
C13 C14 1.374(14) . y
C13 C18 1.393(13) . y
C7 C8 1.374(14) . y
C7 C12 1.402(14) . y
C1 C6 1.377(14) . y
C1 C2 1.388(14) . y
C18 C17 1.369(15) . y
C38 C39 1.372(15) . y
C12 C11 1.391(15) . y
C2 C3 1.377(16) . y
C5 C4 1.362(18) . y
C5 C6 1.389(15) . y
C8 C9 1.383(18) . y
C14 C15 1.378(15) . y
C42 C41 1.383(16) . y
C16 C15 1.351(19) . y
C16 C17 1.38(2) . y
C4 C3 1.358(19) . y
C10 C11 1.353(19) . y
C10 C9 1.37(2) . y
C35 C36 1.30(2) . y
C35 C34 1.32(2) . y
C33 C34 1.377(18) . y
C39 C40 1.347(18) . y
C40 C41 1.344(19) . y
C37 C36 1.391(18) . y
Sb1 F6 1.645(17) . y
Sb1 F5 1.720(18) . y
Sb1 F4 1.750(12) . y
Sb1 F2 1.783(11) . y
Sb1 F1 1.831(12) . y
Sb1 F3 1.834(15) . y
C31 C30 1.524(12) . y
C25 C29 1.398(16) . y
C25 C26 1.419(16) . y
C28 C27 1.389(16) . y
C28 C29 1.408(17) . y
C26 C27 1.413(17) . y
N1 C32 1.152(11) . y
C19 C20 1.371(13) . y
C19 C24 1.378(13) . y
C24 C23 1.352(15) . y
C20 C21 1.370(15) . y
C23 C22 1.337(18) . y
C21 C22 1.388(19) . y
C43 N4 0.764(16) . y
N4 Cl1 1.24(11) . y
